data_4064070
loop_
_publ_author_name
'Wallner, Andreas'
'Hlina, Johann'
'Wagner, Harald'
'Baumgartner, Judith'
'Marschner, Christoph'

_publ_section_title
;
 Conformational Control of Polysilanes: Use of CH(2) Spacers in the
 Silicon Backbone.
;
_journal_issue 15
_journal_name_full Organometallics
_journal_page_first 3930
_journal_page_last 3938
_journal_paper_doi 10.1021/om1011159
_journal_volume 30
_journal_year 2011
_chemical_formula_sum 'C24 H70 Si10'
_chemical_formula_weight 639.70
_chemical_name_systematic
; 
 ? 
;
_space_group_IT_number 2
_symmetry_cell_setting triclinic
_symmetry_space_group_name_Hall '-P 1'
_symmetry_space_group_name_H-M 'P -1'
_atom_sites_solution_hydrogens geom
_atom_sites_solution_primary direct
_atom_sites_solution_secondary difmap
_audit_creation_method SHELXL-97
_cell_angle_alpha 79.34(3)
_cell_angle_beta 77.65(3)
_cell_angle_gamma 75.41(3)
_cell_formula_units_Z 2
_cell_length_a 10.918(2)
_cell_length_b 13.549(3)
_cell_length_c 15.158(3)
_cell_measurement_reflns_used 3631
_cell_measurement_temperature 100(2)
_cell_measurement_theta_max 52.459
_cell_measurement_theta_min 4.586
_cell_volume 2099.3(8)
_computing_cell_refinement 'Bruker XSCANS'
_computing_data_collection 'Bruker XSCANS'
_computing_data_reduction 'Bruker SHELXTL'
_computing_molecular_graphics 'Bruker SHELXTL'
_computing_publication_material 'Bruker SHELXTL'
_computing_structure_refinement 'SHELXL-97 (Sheldrick, 1997)'
_computing_structure_solution 'SHELXS-97 (Sheldrick, 1990)'
_diffrn_ambient_temperature 100(2)
_diffrn_measured_fraction_theta_full 0.995
_diffrn_measured_fraction_theta_max 0.995
_diffrn_measurement_device_type 'SMART APEX'
_diffrn_measurement_method '\w scans'
_diffrn_radiation_monochromator graphite
_diffrn_radiation_source 'fine-focus sealed tube'
_diffrn_radiation_type MoK\a
_diffrn_radiation_wavelength 0.71073
_diffrn_reflns_av_R_equivalents 0.0548
_diffrn_reflns_av_sigmaI/netI 0.0847
_diffrn_reflns_limit_h_max 12
_diffrn_reflns_limit_h_min -12
_diffrn_reflns_limit_k_max 15
_diffrn_reflns_limit_k_min -15
_diffrn_reflns_limit_l_max 17
_diffrn_reflns_limit_l_min -17
_diffrn_reflns_number 13941
_diffrn_reflns_theta_full 24.00
_diffrn_reflns_theta_max 24.00
_diffrn_reflns_theta_min 1.39
_exptl_absorpt_coefficient_mu 0.326
_exptl_absorpt_correction_T_max 0.9230
_exptl_absorpt_correction_T_min 0.8541
_exptl_absorpt_correction_type multi-scan
_exptl_absorpt_process_details SADABS
_exptl_crystal_colour colorless
_exptl_crystal_density_diffrn 1.012
_exptl_crystal_density_method 'not measured'
_exptl_crystal_description blocks
_exptl_crystal_F_000 708
_exptl_crystal_size_max 0.50
_exptl_crystal_size_mid 0.40
_exptl_crystal_size_min 0.25
_refine_diff_density_max 0.766
_refine_diff_density_min -0.493
_refine_diff_density_rms 0.099
_refine_ls_extinction_method none
_refine_ls_goodness_of_fit_ref 1.254
_refine_ls_hydrogen_treatment constr
_refine_ls_matrix_type full
_refine_ls_number_parameters 329
_refine_ls_number_reflns 6580
_refine_ls_number_restraints 0
_refine_ls_restrained_S_all 1.254
_refine_ls_R_factor_all 0.1123
_refine_ls_R_factor_gt 0.0918
_refine_ls_shift/su_max 0.001
_refine_ls_shift/su_mean 0.000
_refine_ls_structure_factor_coef Fsqd
_refine_ls_weighting_details 'calc w=1/[\s^2^(Fo^2^)+(0.0560P)^2^+5.7073P] where P=(Fo^2^+2Fc^2^)/3'
_refine_ls_weighting_scheme calc
_refine_ls_wR_factor_gt 0.1820
_refine_ls_wR_factor_ref 0.1906
_reflns_number_gt 5522
_reflns_number_total 6580
_reflns_threshold_expression >2sigma(I)
_cod_data_source_file om1011159_si_001.cif
_cod_data_source_block 8_337j
_cod_original_cell_volume 2099.3(7)
_cod_original_sg_symbol_H-M P-1
_cod_database_code 4064070

loop_
_symmetry_equiv_pos_as_xyz
'x, y, z'
'-x, -y, -z'

loop_
_atom_site_label
_atom_site_type_symbol
_atom_site_fract_x
_atom_site_fract_y
_atom_site_fract_z
_atom_site_U_iso_or_equiv
_atom_site_adp_type
_atom_site_occupancy
_atom_site_symmetry_multiplicity
_atom_site_calc_flag
_atom_site_refinement_flags
Si1 Si 0.40049(16) 0.16327(12) 0.13202(11) 0.0162(4) Uani 1 1 d .
Si2 Si 0.32662(15) 0.23932(12) 0.26710(10) 0.0133(4) Uani 1 1 d .
Si3 Si 0.13839(15) 0.36855(12) 0.25008(11) 0.0161(4) Uani 1 1 d .
Si4 Si 0.17651(15) 0.52697(12) 0.16390(11) 0.0143(4) Uani 1 1 d .
Si5 Si 0.07249(16) 0.67508(12) 0.23457(11) 0.0175(4) Uani 1 1 d .
Si6 Si 0.04434(16) 0.82198(12) 0.12318(11) 0.0171(4) Uani 1 1 d .
Si7 Si 0.26430(16) 0.11002(12) 0.38358(11) 0.0170(4) Uani 1 1 d .
Si8 Si 0.61382(16) 0.25812(14) 0.29901(12) 0.0217(4) Uani 1 1 d .
Si9 Si 0.21096(16) 0.69919(13) 0.32693(12) 0.0209(4) Uani 1 1 d .
Si10 Si -0.23785(17) 0.67295(13) 0.28873(12) 0.0223(4) Uani 1 1 d .
C1 C 0.4103(7) 0.2588(5) 0.0256(4) 0.0291(16) Uani 1 1 d .
H1A H 0.4702 0.3012 0.0272 0.044 Uiso 1 1 calc R
H1B H 0.3250 0.3029 0.0216 0.044 Uiso 1 1 calc R
H1C H 0.4410 0.2221 -0.0277 0.044 Uiso 1 1 calc R
C2 C 0.5581(6) 0.0696(5) 0.1306(4) 0.0252(15) Uani 1 1 d .
H2A H 0.5504 0.0134 0.1811 0.038 Uiso 1 1 calc R
H2B H 0.6233 0.1045 0.1375 0.038 Uiso 1 1 calc R
H2C H 0.5836 0.0416 0.0726 0.038 Uiso 1 1 calc R
C3 C 0.2820(6) 0.0857(5) 0.1285(4) 0.0276(15) Uani 1 1 d .
H3A H 0.3064 0.0547 0.0720 0.041 Uiso 1 1 calc R
H3B H 0.1959 0.1306 0.1307 0.041 Uiso 1 1 calc R
H3C H 0.2817 0.0312 0.1809 0.041 Uiso 1 1 calc R
C4 C 0.4360(5) 0.3015(4) 0.3115(4) 0.0164(13) Uani 1 1 d .
H4A H 0.4190 0.3748 0.2842 0.020 Uiso 1 1 calc R
H4B H 0.4033 0.3006 0.3778 0.020 Uiso 1 1 calc R
C5 C 0.0331(6) 0.3230(5) 0.1885(5) 0.0324(17) Uani 1 1 d .
H5A H 0.0081 0.2609 0.2242 0.049 Uiso 1 1 calc R
H5B H 0.0809 0.3075 0.1284 0.049 Uiso 1 1 calc R
H5C H -0.0442 0.3772 0.1812 0.049 Uiso 1 1 calc R
C6 C 0.0455(6) 0.3888(5) 0.3678(4) 0.0289(16) Uani 1 1 d .
H6A H -0.0385 0.4349 0.3630 0.043 Uiso 1 1 calc R
H6B H 0.0934 0.4197 0.3990 0.043 Uiso 1 1 calc R
H6C H 0.0334 0.3224 0.4027 0.043 Uiso 1 1 calc R
C7 C 0.1270(6) 0.5375(5) 0.0502(4) 0.0250(15) Uani 1 1 d .
H7A H 0.1480 0.5992 0.0110 0.037 Uiso 1 1 calc R
H7B H 0.0342 0.5423 0.0593 0.037 Uiso 1 1 calc R
H7C H 0.1730 0.4764 0.0213 0.037 Uiso 1 1 calc R
C8 C 0.3538(6) 0.5286(5) 0.1341(4) 0.0245(15) Uani 1 1 d .
H8A H 0.4015 0.4671 0.1063 0.037 Uiso 1 1 calc R
H8B H 0.3858 0.5292 0.1897 0.037 Uiso 1 1 calc R
H8C H 0.3658 0.5903 0.0910 0.037 Uiso 1 1 calc R
C9 C -0.0804(6) 0.6679(5) 0.3201(4) 0.0258(15) Uani 1 1 d .
H9A H -0.0608 0.6029 0.3620 0.031 Uiso 1 1 calc R
H9B H -0.0952 0.7245 0.3567 0.031 Uiso 1 1 calc R
C10 C -0.0599(6) 0.8177(5) 0.0406(4) 0.0300(16) Uani 1 1 d .
H10A H -0.0835 0.8863 0.0063 0.045 Uiso 1 1 calc R
H10B H -0.1379 0.7956 0.0742 0.045 Uiso 1 1 calc R
H10C H -0.0125 0.7688 -0.0017 0.045 Uiso 1 1 calc R
C11 C -0.0229(7) 0.9398(5) 0.1807(4) 0.0278(16) Uani 1 1 d .
H11A H 0.0420 0.9517 0.2108 0.042 Uiso 1 1 calc R
H11B H -0.0991 0.9301 0.2261 0.042 Uiso 1 1 calc R
H11C H -0.0469 0.9994 0.1351 0.042 Uiso 1 1 calc R
C12 C 0.2030(6) 0.8347(5) 0.0517(4) 0.0302(16) Uani 1 1 d .
H12A H 0.1909 0.8960 0.0059 0.045 Uiso 1 1 calc R
H12B H 0.2405 0.7735 0.0212 0.045 Uiso 1 1 calc R
H12C H 0.2607 0.8414 0.0906 0.045 Uiso 1 1 calc R
C13 C 0.1010(6) 0.0917(5) 0.3791(4) 0.0277(16) Uani 1 1 d .
H13A H 0.0782 0.0378 0.4282 0.041 Uiso 1 1 calc R
H13B H 0.1023 0.0714 0.3201 0.041 Uiso 1 1 calc R
H13C H 0.0374 0.1564 0.3867 0.041 Uiso 1 1 calc R
C14 C 0.3784(6) -0.0200(5) 0.3790(4) 0.0248(15) Uani 1 1 d .
H14A H 0.4646 -0.0141 0.3829 0.037 Uiso 1 1 calc R
H14B H 0.3810 -0.0443 0.3214 0.037 Uiso 1 1 calc R
H14C H 0.3487 -0.0691 0.4302 0.037 Uiso 1 1 calc R
C15 C 0.2611(6) 0.1496(5) 0.4960(4) 0.0254(15) Uani 1 1 d .
H15A H 0.2258 0.1011 0.5453 0.038 Uiso 1 1 calc R
H15B H 0.2070 0.2190 0.4994 0.038 Uiso 1 1 calc R
H15C H 0.3486 0.1494 0.5022 0.038 Uiso 1 1 calc R
C16 C 0.6670(7) 0.1173(5) 0.3372(5) 0.0371(18) Uani 1 1 d .
H16A H 0.7604 0.0995 0.3341 0.056 Uiso 1 1 calc R
H16B H 0.6440 0.0781 0.2973 0.056 Uiso 1 1 calc R
H16C H 0.6245 0.1003 0.4000 0.056 Uiso 1 1 calc R
C17 C 0.6861(6) 0.2943(5) 0.1769(4) 0.0315(17) Uani 1 1 d .
H17A H 0.6707 0.3694 0.1625 0.047 Uiso 1 1 calc R
H17B H 0.6465 0.2673 0.1370 0.047 Uiso 1 1 calc R
H17C H 0.7789 0.2649 0.1675 0.047 Uiso 1 1 calc R
C18 C 0.6699(7) 0.3280(6) 0.3722(5) 0.043(2) Uani 1 1 d .
H18A H 0.6449 0.4023 0.3530 0.064 Uiso 1 1 calc R
H18B H 0.7637 0.3069 0.3660 0.064 Uiso 1 1 calc R
H18C H 0.6306 0.3115 0.4360 0.064 Uiso 1 1 calc R
C19 C 0.3546(7) 0.7471(5) 0.2615(5) 0.0338(17) Uani 1 1 d .
H19A H 0.3268 0.8163 0.2292 0.051 Uiso 1 1 calc R
H19B H 0.4024 0.7005 0.2174 0.051 Uiso 1 1 calc R
H19C H 0.4100 0.7498 0.3037 0.051 Uiso 1 1 calc R
C20 C 0.2656(7) 0.5759(5) 0.4027(4) 0.0286(16) Uani 1 1 d .
H20A H 0.3080 0.5211 0.3651 0.043 Uiso 1 1 calc R
H20B H 0.1910 0.5565 0.4446 0.043 Uiso 1 1 calc R
H20C H 0.3261 0.5859 0.4378 0.043 Uiso 1 1 calc R
C21 C 0.1185(7) 0.7960(5) 0.4036(5) 0.0326(17) Uani 1 1 d .
H21A H 0.1700 0.7987 0.4483 0.049 Uiso 1 1 calc R
H21B H 0.0383 0.7762 0.4354 0.049 Uiso 1 1 calc R
H21C H 0.0985 0.8639 0.3672 0.049 Uiso 1 1 calc R
C22 C -0.2269(6) 0.5950(5) 0.1967(5) 0.0322(17) Uani 1 1 d .
H22A H -0.3128 0.6030 0.1826 0.048 Uiso 1 1 calc R
H22B H -0.1922 0.5223 0.2172 0.048 Uiso 1 1 calc R
H22C H -0.1701 0.6188 0.1418 0.048 Uiso 1 1 calc R
C23 C -0.3435(7) 0.6224(5) 0.3930(5) 0.0347(17) Uani 1 1 d .
H23A H -0.3675 0.6715 0.4371 0.052 Uiso 1 1 calc R
H23B H -0.2970 0.5560 0.4203 0.052 Uiso 1 1 calc R
H23C H -0.4213 0.6134 0.3760 0.052 Uiso 1 1 calc R
C24 C -0.3149(6) 0.8094(5) 0.2539(5) 0.0288(16) Uani 1 1 d .
H24A H -0.3335 0.8476 0.3059 0.043 Uiso 1 1 calc R
H24B H -0.3952 0.8125 0.2333 0.043 Uiso 1 1 calc R
H24C H -0.2567 0.8401 0.2040 0.043 Uiso 1 1 calc R

loop_
_atom_site_aniso_label
_atom_site_aniso_U_11
_atom_site_aniso_U_22
_atom_site_aniso_U_33
_atom_site_aniso_U_23
_atom_site_aniso_U_13
_atom_site_aniso_U_12
Si1 0.0207(9) 0.0165(9) 0.0089(8) -0.0037(7) 0.0009(7) -0.0014(7)
Si2 0.0143(8) 0.0133(8) 0.0107(8) -0.0043(6) 0.0024(6) -0.0019(7)
Si3 0.0149(9) 0.0140(8) 0.0173(9) -0.0035(7) 0.0016(7) -0.0022(7)
Si4 0.0182(9) 0.0126(8) 0.0105(8) -0.0041(6) 0.0008(7) -0.0013(7)
Si5 0.0263(10) 0.0133(9) 0.0103(9) -0.0019(7) 0.0014(7) -0.0035(7)
Si6 0.0230(9) 0.0149(9) 0.0105(8) 0.0018(7) -0.0006(7) -0.0033(7)
Si7 0.0214(9) 0.0148(9) 0.0114(9) -0.0028(7) 0.0050(7) -0.0038(7)
Si8 0.0180(9) 0.0298(10) 0.0209(10) -0.0082(8) -0.0038(7) -0.0078(8)
Si9 0.0192(9) 0.0193(9) 0.0241(10) -0.0002(7) -0.0036(8) -0.0063(7)
Si10 0.0242(10) 0.0182(9) 0.0253(10) -0.0013(8) -0.0086(8) -0.0039(7)
C1 0.039(4) 0.020(4) 0.020(4) 0.000(3) 0.002(3) 0.001(3)
C2 0.034(4) 0.017(3) 0.018(3) -0.006(3) 0.002(3) 0.004(3)
C3 0.034(4) 0.030(4) 0.022(4) -0.010(3) -0.005(3) -0.010(3)
C4 0.020(3) 0.014(3) 0.014(3) 0.002(2) -0.004(3) -0.004(3)
C5 0.023(4) 0.028(4) 0.048(5) -0.005(3) -0.011(3) -0.006(3)
C6 0.028(4) 0.020(4) 0.029(4) -0.002(3) 0.008(3) 0.001(3)
C7 0.038(4) 0.022(3) 0.013(3) -0.008(3) 0.000(3) -0.003(3)
C8 0.027(4) 0.026(4) 0.017(3) -0.004(3) 0.004(3) -0.006(3)
C9 0.032(4) 0.019(3) 0.019(3) -0.002(3) 0.000(3) 0.003(3)
C10 0.036(4) 0.032(4) 0.022(4) 0.005(3) -0.013(3) -0.007(3)
C11 0.041(4) 0.017(3) 0.019(4) 0.000(3) -0.003(3) 0.001(3)
C12 0.031(4) 0.035(4) 0.016(3) 0.002(3) 0.003(3) -0.004(3)
C13 0.031(4) 0.022(4) 0.026(4) 0.000(3) 0.007(3) -0.010(3)
C14 0.034(4) 0.022(3) 0.014(3) -0.004(3) 0.003(3) -0.004(3)
C15 0.037(4) 0.022(3) 0.011(3) -0.005(3) 0.009(3) -0.005(3)
C16 0.037(4) 0.043(5) 0.027(4) -0.009(3) -0.011(3) 0.007(3)
C17 0.027(4) 0.042(4) 0.025(4) -0.010(3) 0.008(3) -0.012(3)
C18 0.035(4) 0.065(5) 0.043(5) -0.023(4) -0.009(4) -0.025(4)
C19 0.039(4) 0.037(4) 0.029(4) -0.006(3) 0.001(3) -0.020(3)
C20 0.045(4) 0.022(4) 0.020(4) -0.001(3) -0.012(3) -0.003(3)
C21 0.040(4) 0.038(4) 0.025(4) -0.009(3) -0.007(3) -0.013(3)
C22 0.030(4) 0.034(4) 0.037(4) -0.015(3) -0.007(3) -0.006(3)
C23 0.038(4) 0.033(4) 0.033(4) -0.003(3) -0.002(3) -0.012(3)
C24 0.013(3) 0.030(4) 0.036(4) 0.004(3) 0.004(3) -0.005(3)

loop_
_atom_type_symbol
_atom_type_description
_atom_type_scat_dispersion_real
_atom_type_scat_dispersion_imag
_atom_type_scat_source
C C 0.0033 0.0016 'International Tables Vol C Tables 4.2.6.8 and 6.1.1.4'
H H 0.0000 0.0000 'International Tables Vol C Tables 4.2.6.8 and 6.1.1.4'
Si Si 0.0817 0.0704 'International Tables Vol C Tables 4.2.6.8 and 6.1.1.4'

loop_
_geom_angle_atom_site_label_1
_geom_angle_atom_site_label_2
_geom_angle_atom_site_label_3
_geom_angle
C2 Si1 C1 108.7(3)
C2 Si1 C3 105.4(3)
C1 Si1 C3 108.5(3)
C2 Si1 Si2 113.7(2)
C1 Si1 Si2 113.8(2)
C3 Si1 Si2 106.2(2)
C4 Si2 Si1 120.36(19)
C4 Si2 Si7 107.53(19)
Si1 Si2 Si7 106.76(8)
C4 Si2 Si3 106.00(19)
Si1 Si2 Si3 108.84(9)
Si7 Si2 Si3 106.62(9)
C6 Si3 C5 107.5(3)
C6 Si3 Si2 107.6(2)
C5 Si3 Si2 110.0(2)
C6 Si3 Si4 110.9(2)
C5 Si3 Si4 106.1(2)
Si2 Si3 Si4 114.51(9)
C7 Si4 C8 104.2(3)
C7 Si4 Si5 110.7(2)
C8 Si4 Si5 106.5(2)
C7 Si4 Si3 107.3(2)
C8 Si4 Si3 112.5(2)
Si5 Si4 Si3 115.07(9)
C9 Si5 Si6 112.0(2)
C9 Si5 Si4 117.1(2)
Si6 Si5 Si4 110.08(9)
C9 Si5 Si9 102.1(2)
Si6 Si5 Si9 107.27(9)
Si4 Si5 Si9 107.56(9)
C12 Si6 C11 107.9(3)
C12 Si6 C10 105.3(3)
C11 Si6 C10 109.8(3)
C12 Si6 Si5 109.7(2)
C11 Si6 Si5 109.5(2)
C10 Si6 Si5 114.4(2)
C15 Si7 C13 109.3(3)
C15 Si7 C14 107.0(3)
C13 Si7 C14 106.9(3)
C15 Si7 Si2 108.2(2)
C13 Si7 Si2 111.6(2)
C14 Si7 Si2 113.7(2)
C4 Si8 C18 108.1(3)
C4 Si8 C16 112.7(3)
C18 Si8 C16 107.4(4)
C4 Si8 C17 108.4(3)
C18 Si8 C17 108.7(3)
C16 Si8 C17 111.4(3)
C19 Si9 C21 107.2(3)
C19 Si9 C20 109.1(3)
C21 Si9 C20 106.8(3)
C19 Si9 Si5 114.3(2)
C21 Si9 Si5 108.7(2)
C20 Si9 Si5 110.4(2)
C24 Si10 C9 108.9(3)
C24 Si10 C22 109.7(3)
C9 Si10 C22 114.2(3)
C24 Si10 C23 107.9(3)
C9 Si10 C23 108.0(3)
C22 Si10 C23 108.0(3)
Si8 C4 Si2 125.4(3)
Si10 C9 Si5 124.1(3)

loop_
_geom_bond_atom_site_label_1
_geom_bond_atom_site_label_2
_geom_bond_distance
Si1 C2 1.862(6)
Si1 C1 1.874(6)
Si1 C3 1.876(6)
Si1 Si2 2.358(2)
Si2 C4 1.911(6)
Si2 Si7 2.365(2)
Si2 Si3 2.367(2)
Si3 C6 1.886(6)
Si3 C5 1.898(6)
Si3 Si4 2.381(2)
Si4 C7 1.885(6)
Si4 C8 1.896(6)
Si4 Si5 2.365(2)
Si5 C9 1.894(6)
Si5 Si6 2.362(2)
Si5 Si9 2.382(2)
Si6 C12 1.866(6)
Si6 C11 1.870(6)
Si6 C10 1.880(6)
Si7 C15 1.870(6)
Si7 C13 1.877(7)
Si7 C14 1.887(6)
Si8 C4 1.860(6)
Si8 C18 1.863(7)
Si8 C16 1.868(7)
Si8 C17 1.877(7)
Si9 C19 1.864(7)
Si9 C21 1.866(7)
Si9 C20 1.883(6)
Si10 C24 1.857(6)
Si10 C9 1.861(7)
Si10 C22 1.868(6)
Si10 C23 1.875(7)

loop_
_geom_torsion_atom_site_label_1
_geom_torsion_atom_site_label_2
_geom_torsion_atom_site_label_3
_geom_torsion_atom_site_label_4
_geom_torsion
C2 Si1 Si2 C4 51.3(3)
C1 Si1 Si2 C4 -73.8(3)
C3 Si1 Si2 C4 166.8(3)
C2 Si1 Si2 Si7 -71.4(2)
C1 Si1 Si2 Si7 163.4(3)
C3 Si1 Si2 Si7 44.1(2)
C2 Si1 Si2 Si3 173.8(2)
C1 Si1 Si2 Si3 48.7(3)
C3 Si1 Si2 Si3 -70.7(2)
C4 Si2 Si3 C6 -72.1(3)
Si1 Si2 Si3 C6 157.1(2)
Si7 Si2 Si3 C6 42.2(2)
C4 Si2 Si3 C5 171.0(3)
Si1 Si2 Si3 C5 40.2(3)
Si7 Si2 Si3 C5 -74.6(3)
C4 Si2 Si3 Si4 51.6(2)
Si1 Si2 Si3 Si4 -79.18(11)
Si7 Si2 Si3 Si4 165.99(8)
C6 Si3 Si4 C7 -130.5(3)
C5 Si3 Si4 C7 -14.0(3)
Si2 Si3 Si4 C7 107.5(2)
C6 Si3 Si4 C8 115.4(3)
C5 Si3 Si4 C8 -128.1(3)
Si2 Si3 Si4 C8 -6.6(2)
C6 Si3 Si4 Si5 -6.8(3)
C5 Si3 Si4 Si5 109.7(2)
Si2 Si3 Si4 Si5 -128.81(10)
C7 Si4 Si5 C9 95.5(3)
C8 Si4 Si5 C9 -151.7(3)
Si3 Si4 Si5 C9 -26.3(3)
C7 Si4 Si5 Si6 -33.8(2)
C8 Si4 Si5 Si6 78.9(2)
Si3 Si4 Si5 Si6 -155.69(9)
C7 Si4 Si5 Si9 -150.4(2)
C8 Si4 Si5 Si9 -37.6(2)
Si3 Si4 Si5 Si9 87.74(11)
C9 Si5 Si6 C12 171.8(3)
Si4 Si5 Si6 C12 -56.1(3)
Si9 Si5 Si6 C12 60.6(3)
C9 Si5 Si6 C11 53.5(3)
Si4 Si5 Si6 C11 -174.4(2)
Si9 Si5 Si6 C11 -57.6(3)
C9 Si5 Si6 C10 -70.1(3)
Si4 Si5 Si6 C10 62.0(3)
Si9 Si5 Si6 C10 178.7(2)
C4 Si2 Si7 C15 29.8(3)
Si1 Si2 Si7 C15 160.2(2)
Si3 Si2 Si7 C15 -83.6(2)
C4 Si2 Si7 C13 150.0(3)
Si1 Si2 Si7 C13 -79.5(2)
Si3 Si2 Si7 C13 36.7(2)
C4 Si2 Si7 C14 -88.9(3)
Si1 Si2 Si7 C14 41.5(2)
Si3 Si2 Si7 C14 157.7(2)
C9 Si5 Si9 C19 -163.3(3)
Si6 Si5 Si9 C19 -45.4(3)
Si4 Si5 Si9 C19 73.0(3)
C9 Si5 Si9 C21 -43.6(3)
Si6 Si5 Si9 C21 74.3(3)
Si4 Si5 Si9 C21 -167.3(2)
C9 Si5 Si9 C20 73.3(3)
Si6 Si5 Si9 C20 -168.8(2)
Si4 Si5 Si9 C20 -50.4(3)
C18 Si8 C4 Si2 -169.5(4)
C16 Si8 C4 Si2 -51.0(5)
C17 Si8 C4 Si2 72.8(4)
Si1 Si2 C4 Si8 -32.6(4)
Si7 Si2 C4 Si8 89.7(4)
Si3 Si2 C4 Si8 -156.5(3)
C24 Si10 C9 Si5 -80.6(4)
C22 Si10 C9 Si5 42.4(5)
C23 Si10 C9 Si5 162.5(4)
Si6 Si5 C9 Si10 54.1(4)
Si4 Si5 C9 Si10 -74.4(4)
Si9 Si5 C9 Si10 168.5(3)
